data_4343306
loop_
_publ_author_name
'Chen, Kelly'
'Shearer, Jason'
'Catalano, Vincent J.'

_publ_section_title
;
 Subtle Modulation of Cu4X4L2 Phosphine Cluster Cores Leads to Changes in
 Luminescence.
;
_journal_issue 13
_journal_name_full 'Inorganic chemistry'
_journal_page_first 6245
_journal_page_last 6256
_journal_paper_doi 10.1021/acs.inorgchem.5b00443
_journal_volume 54
_journal_year 2015
_chemical_formula_moiety 'C19 H12 Cl2 Cu2 N2 P, 0.5(O)'
_chemical_formula_sum 'C19 H12 Cl2 Cu2 N2 O0.5 P'
_chemical_formula_weight 505.26
_chemical_name_systematic
;
 ? 
;
_space_group_crystal_system triclinic
_space_group_IT_number 2
_space_group_name_Hall '-P 1'
_space_group_name_H-M_alt 'P -1'
_symmetry_space_group_name_Hall '-P 1'
_symmetry_space_group_name_H-M 'P -1'
_atom_sites_solution_hydrogens geom
_audit_creation_date 2014-01-29
_audit_creation_method
;
Olex2 1.2
(compiled 2013.12.10 svn.r2850 for OlexSys, GUI svn.r4736)
;
_cell_angle_alpha 103.5980(10)
_cell_angle_beta 93.2370(10)
_cell_angle_gamma 95.7600(10)
_cell_formula_units_Z 2
_cell_length_a 9.3487(7)
_cell_length_b 10.0979(7)
_cell_length_c 11.1299(8)
_cell_measurement_reflns_used 5327
_cell_measurement_temperature 100(2)
_cell_measurement_theta_max 30.373
_cell_measurement_theta_min 2.197
_cell_volume 1012.59(13)
_computing_cell_refinement 'Bruker SAINT'
_computing_data_collection 'Bruker APEX2'
_computing_data_reduction 'Bruker SAINT'
_computing_molecular_graphics 'Olex2 (Dolomanov et al., 2009)'
_computing_publication_material 'Olex2 (Dolomanov et al., 2009)'
_computing_structure_refinement 'olex2.refine (Bourhis et al., 2013)'
_computing_structure_solution 'SHELXS-97 (Sheldrick 2008)'
_diffrn_ambient_temperature 100.15
_diffrn_measured_fraction_theta_full 0.999
_diffrn_measured_fraction_theta_max 0.999
_diffrn_measurement_device_type 'Bruker APEX-II CCD'
_diffrn_measurement_method '\f and \w scans'
_diffrn_radiation_type MoK\a
_diffrn_radiation_wavelength 0.71073
_diffrn_reflns_av_R_equivalents 0.0421
_diffrn_reflns_av_unetI/netI 0.0313
_diffrn_reflns_Laue_measured_fraction_full 0.999
_diffrn_reflns_Laue_measured_fraction_max 0.999
_diffrn_reflns_limit_h_max 11
_diffrn_reflns_limit_h_min -11
_diffrn_reflns_limit_k_max 12
_diffrn_reflns_limit_k_min -12
_diffrn_reflns_limit_l_max 13
_diffrn_reflns_limit_l_min -13
_diffrn_reflns_number 18217
_diffrn_reflns_point_group_measured_fraction_full 0.999
_diffrn_reflns_point_group_measured_fraction_max 0.999
_diffrn_reflns_theta_full 25.242
_diffrn_reflns_theta_max 25.492
_diffrn_reflns_theta_min 1.889
_diffrn_standards_number 0
_exptl_absorpt_coefficient_mu 2.451
_exptl_absorpt_correction_T_max 0.7461
_exptl_absorpt_correction_T_min 0.6760
_exptl_absorpt_correction_type multi-scan
_exptl_absorpt_process_details
'SADABS-2012/1 (Bruker,2012) was used for absorption correction. wR2(int) was 0.0679 before and 0.0520 after correction. The Ratio of minimum to maximum transmission is 0.9060. The \l/2 correction factor is 0.0015.'
_exptl_crystal_colour clear
_exptl_crystal_colour_lustre clear
_exptl_crystal_density_diffrn 1.657
_exptl_crystal_description block
_exptl_crystal_F_000 502
_exptl_crystal_size_max 0.146
_exptl_crystal_size_mid 0.141
_exptl_crystal_size_min 0.129
_refine_diff_density_max 0.759
_refine_diff_density_min -0.308
_refine_diff_density_rms 0.083
_refine_ls_extinction_method none
_refine_ls_goodness_of_fit_ref 1.000
_refine_ls_hydrogen_treatment mixed
_refine_ls_matrix_type full
_refine_ls_number_parameters 250
_refine_ls_number_reflns 3757
_refine_ls_number_restraints 0
_refine_ls_restrained_S_all 1.000
_refine_ls_R_factor_all 0.0351
_refine_ls_R_factor_gt 0.0292
_refine_ls_shift/su_max 0.000
_refine_ls_shift/su_mean 0.000
_refine_ls_structure_factor_coef Fsqd
_refine_ls_weighting_details 'w=1/[\s^2^(Fo^2^)+(0.0374P)^2^+1.3089P] where P=(Fo^2^+2Fc^2^)/3'
_refine_ls_weighting_scheme calc
_refine_ls_wR_factor_gt 0.0726
_refine_ls_wR_factor_ref 0.0753
_reflns_Friedel_coverage 0.000
_reflns_number_gt 3276
_reflns_number_total 3757
_reflns_threshold_expression 'I > 2\s(I)'
_cod_data_source_file ic5b00443_si_002.cif
_cod_data_source_block kc138_0m
_cod_depositor_comments 'Adding full bibliography for 4343305--4343312.cif.'
_cod_original_formula_sum 'C19 H12 Cl2 Cu2 N2 O0.50 P'
_cod_database_code 4343306
_shelxl_version_number 2013-4
_shelx_space_group_comment
;
The symmetry employed for this shelxl refinement is uniquely defined 
by the following loop, which should always be used as a source of 
symmetry information in preference to the above space-group names. 
They are only intended as comments. 
;
_shelx_estimated_absorpt_t_max 0.743
_shelx_estimated_absorpt_t_min 0.716
_olex2_refinement_description
;
1. Fixed Uiso
 At 1.2 times of:
  All C(H) groups
 At 1.5 times of:
  All C(H,H,H) groups
2. Others
 Sof(C12A)=Sof(C11A)=Sof(C10A)=Sof(C9A)=Sof(C8A)=1-FVAR(1)
 Sof(C12)=Sof(C11)=Sof(C10)=Sof(C9)=Sof(C8)=FVAR(1)
 Fixed Sof: O1S(0.25) O2S(0.25)
3.a Aromatic/amide H refined with riding coordinates:
 C14(H14), C15(H15), C16(H16), C17(H17), C6(H6), C5(H5), C4(H4), C3(H3), C2(H2)
3.b Idealised Me refined as rotating group:
 C19(H19a,H19b,H19c)
;

loop_
_space_group_symop_operation_xyz
'x, y, z'
'-x, -y, -z'

loop_
_atom_site_label
_atom_site_type_symbol
_atom_site_fract_x
_atom_site_fract_y
_atom_site_fract_z
_atom_site_U_iso_or_equiv
_atom_site_adp_type
_atom_site_occupancy
_atom_site_site_symmetry_order
_atom_site_calc_flag
_atom_site_refinement_flags_posn
_atom_site_refinement_flags_occupancy
_atom_site_disorder_assembly
_atom_site_disorder_group
Cu1 Cu 0.46082(4) 0.36987(3) 0.26657(3) 0.01474(10) Uani 1 1 d . . . .
Cl2 Cl 0.44428(7) 0.60109(6) 0.38586(6) 0.01294(15) Uani 1 1 d . . . .
N1 N 0.8257(2) 0.5207(2) 0.3853(2) 0.0125(5) Uani 1 1 d . . . .
P1 P 0.67299(7) 0.29463(7) 0.23780(6) 0.01208(16) Uani 1 1 d . . . .
C13 C 0.8319(3) 0.4243(3) 0.2793(3) 0.0126(5) Uani 1 1 d . . . .
Cu2 Cu 0.34621(4) 0.45988(4) 0.51517(3) 0.01785(11) Uani 1 1 d . . . .
Cl1 Cl 0.27386(7) 0.25552(7) 0.34725(6) 0.01581(15) Uani 1 1 d . . . .
N2 N 0.3677(3) 0.3714(3) 0.0922(2) 0.0202(5) Uani 1 1 d . . . .
C14 C 0.9537(3) 0.4204(3) 0.2118(3) 0.0178(6) Uani 1 1 d . . . .
H14 H 0.9551 0.3522 0.1369 0.021 Uiso 1 1 calc R . . .
C15 C 1.0722(3) 0.5171(3) 0.2552(3) 0.0213(7) Uani 1 1 d . . . .
H15 H 1.1564 0.5157 0.2111 0.026 Uiso 1 1 calc R . . .
C16 C 1.0661(3) 0.6162(3) 0.3642(3) 0.0176(6) Uani 1 1 d . . . .
H16 H 1.1456 0.6842 0.3958 0.021 Uiso 1 1 calc R . . .
C17 C 0.9421(3) 0.6139(3) 0.4258(3) 0.0152(6) Uani 1 1 d . . . .
H17 H 0.9387 0.6816 0.5006 0.018 Uiso 1 1 calc R . . .
C7 C 0.6894(3) 0.2148(3) 0.0743(3) 0.0167(6) Uani 1 1 d . . . .
C12 C 0.6975(14) 0.3030(13) -0.0067(11) 0.018(4) Uiso 0.431(13) 1 d . P A .
C11 C 0.6857(19) 0.2463(17) -0.1363(16) 0.029(6) Uiso 0.431(13) 1 d . P . .
C10 C 0.7185(11) 0.0927(8) -0.1793(7) 0.015(2) Uiso 0.431(13) 1 d . P A .
C9 C 0.6524(11) 0.0182(8) -0.0942(7) 0.028(2) Uiso 0.431(13) 1 d . P . .
C8 C 0.6540(11) 0.0752(7) 0.0325(7) 0.019(2) Uiso 0.431(13) 1 d . P A .
C12A C 0.6770(10) 0.2868(10) -0.0157(9) 0.017(3) Uiso 0.569(13) 1 d . P A -2
C11A C 0.6906(12) 0.2285(12) -0.1399(10) 0.014(3) Uiso 0.569(13) 1 d . P A -2
C10A C 0.6761(10) 0.1005(8) -0.1793(7) 0.028(2) Uiso 0.569(13) 1 d . P A -2
C9A C 0.7300(8) 0.0158(6) -0.0949(5) 0.0254(18) Uiso 0.569(13) 1 d . P A -2
C8A C 0.7222(9) 0.0747(5) 0.0325(5) 0.0196(16) Uiso 0.569(13) 1 d . P A -2
C1 C 0.7275(3) 0.1646(3) 0.3152(2) 0.0139(6) Uani 1 1 d . . . .
C6 C 0.8674(3) 0.1274(3) 0.3135(3) 0.0176(6) Uani 1 1 d . . . .
H6 H 0.9391 0.1754 0.2774 0.021 Uiso 1 1 calc R . . .
C5 C 0.9023(3) 0.0209(3) 0.3643(3) 0.0213(6) Uani 1 1 d . . . .
H5 H 0.9979 -0.0034 0.3637 0.026 Uiso 1 1 calc R . . .
C4 C 0.7975(4) -0.0507(3) 0.4161(3) 0.0230(7) Uani 1 1 d . . . .
H4 H 0.8212 -0.1242 0.4504 0.028 Uiso 1 1 calc R . . .
C3 C 0.6592(3) -0.0147(3) 0.4178(3) 0.0230(7) Uani 1 1 d . . . .
H3 H 0.5876 -0.0640 0.4529 0.028 Uiso 1 1 calc R . . .
C2 C 0.6232(3) 0.0938(3) 0.3681(3) 0.0190(6) Uani 1 1 d . . . .
H2 H 0.5280 0.1190 0.3705 0.023 Uiso 1 1 calc R . . .
C18 C 0.3411(3) 0.3408(3) -0.0128(3) 0.0215(7) Uani 1 1 d . . . .
C19 C 0.3094(4) 0.3022(4) -0.1471(3) 0.0382(9) Uani 1 1 d . . . .
H19A H 0.3714 0.3626 -0.1848 0.057 Uiso 1 1 calc GR . . .
H19B H 0.2080 0.3111 -0.1675 0.057 Uiso 1 1 calc GR . . .
H19C H 0.3276 0.2070 -0.1793 0.057 Uiso 1 1 calc GR . . .
O1S O 0.9774(18) -0.0645(13) 0.0077(13) 0.073(5) Uani 0.25 1 d . P B 2
O2S O 1.0353(14) 0.1527(17) -0.0328(13) 0.069(4) Uani 0.25 1 d . P C -2

loop_
_atom_site_aniso_label
_atom_site_aniso_U_11
_atom_site_aniso_U_22
_atom_site_aniso_U_33
_atom_site_aniso_U_23
_atom_site_aniso_U_13
_atom_site_aniso_U_12
Cu1 0.01378(18) 0.01601(19) 0.01485(19) 0.00441(14) 0.00126(13) 0.00204(13)
Cl2 0.0137(3) 0.0132(3) 0.0126(3) 0.0046(3) -0.0004(2) 0.0019(2)
N1 0.0124(11) 0.0127(11) 0.0134(12) 0.0052(9) -0.0004(9) 0.0020(9)
P1 0.0138(3) 0.0111(3) 0.0114(3) 0.0033(3) 0.0008(3) 0.0009(3)
C13 0.0126(13) 0.0125(13) 0.0139(14) 0.0052(11) 0.0002(11) 0.0036(11)
Cu2 0.01436(19) 0.0223(2) 0.01503(19) 0.00131(15) 0.00310(14) -0.00023(14)
Cl1 0.0150(3) 0.0142(3) 0.0167(3) 0.0015(3) 0.0025(3) -0.0010(3)
N2 0.0223(13) 0.0212(13) 0.0190(14) 0.0064(11) 0.0005(11) 0.0080(11)
C14 0.0179(15) 0.0167(14) 0.0179(15) 0.0015(12) 0.0038(12) 0.0031(12)
C15 0.0172(15) 0.0224(16) 0.0252(17) 0.0047(13) 0.0079(12) 0.0056(12)
C16 0.0124(14) 0.0163(14) 0.0240(16) 0.0058(12) -0.0001(12) 0.0002(11)
C17 0.0161(14) 0.0132(14) 0.0155(14) 0.0027(11) -0.0030(11) 0.0018(11)
C7 0.0200(15) 0.0163(14) 0.0132(14) 0.0041(11) -0.0001(11) -0.0017(12)
C1 0.0188(14) 0.0118(13) 0.0093(13) -0.0006(11) -0.0011(11) 0.0022(11)
C6 0.0199(15) 0.0186(15) 0.0136(14) 0.0033(12) -0.0012(11) 0.0021(12)
C5 0.0217(16) 0.0212(16) 0.0203(16) 0.0025(13) -0.0020(12) 0.0079(13)
C4 0.0370(18) 0.0175(15) 0.0177(15) 0.0072(12) 0.0017(14) 0.0108(14)
C3 0.0302(17) 0.0215(16) 0.0217(16) 0.0110(13) 0.0098(13) 0.0056(13)
C2 0.0216(15) 0.0176(15) 0.0196(15) 0.0051(12) 0.0065(12) 0.0075(12)
C18 0.0261(17) 0.0187(15) 0.0224(18) 0.0087(13) 0.0020(13) 0.0066(13)
C19 0.056(2) 0.038(2) 0.0186(18) 0.0060(15) -0.0058(16) 0.0048(18)
O1S 0.142(14) 0.037(7) 0.070(9) 0.036(7) 0.079(9) 0.060(8)
O2S 0.052(8) 0.079(11) 0.066(9) -0.003(8) 0.009(7) 0.014(8)

loop_
_atom_type_symbol
_atom_type_description
_atom_type_scat_dispersion_real
_atom_type_scat_dispersion_imag
_atom_type_scat_source
C C 0.0033 0.0016 'International Tables Vol C Tables 4.2.6.8 and 6.1.1.4'
H H 0.0000 0.0000 'International Tables Vol C Tables 4.2.6.8 and 6.1.1.4'
N N 0.0061 0.0033 'International Tables Vol C Tables 4.2.6.8 and 6.1.1.4'
O O 0.0106 0.0060 'International Tables Vol C Tables 4.2.6.8 and 6.1.1.4'
P P 0.1023 0.0942 'International Tables Vol C Tables 4.2.6.8 and 6.1.1.4'
Cl Cl 0.1484 0.1585 'International Tables Vol C Tables 4.2.6.8 and 6.1.1.4'
Cu Cu 0.3201 1.2651 'International Tables Vol C Tables 4.2.6.8 and 6.1.1.4'

loop_
_geom_angle_atom_site_label_1
_geom_angle_atom_site_label_2
_geom_angle_atom_site_label_3
_geom_angle
_geom_angle_site_symmetry_1
_geom_angle_site_symmetry_3
Cl2 Cu1 Cu2 51.428(18) . .
Cl2 Cu1 Cu2 51.042(17) . 2_666
P1 Cu1 Cl2 120.56(3) . .
P1 Cu1 Cu2 124.33(2) . .
P1 Cu1 Cu2 75.92(2) . 2_666
P1 Cu1 Cl1 123.41(3) . .
Cu2 Cu1 Cu2 59.283(14) . 2_666
Cl1 Cu1 Cl2 98.49(2) . .
Cl1 Cu1 Cu2 106.57(2) . 2_666
Cl1 Cu1 Cu2 52.809(19) . .
N2 Cu1 Cl2 102.47(7) . .
N2 Cu1 P1 106.80(7) . .
N2 Cu1 Cu2 143.19(7) . 2_666
N2 Cu1 Cu2 128.82(7) . .
N2 Cu1 Cl1 102.02(7) . .
Cu2 Cl2 Cu1 77.11(2) 2_666 .
Cu2 Cl2 Cu1 76.65(2) . .
Cu2 Cl2 Cu2 76.30(2) 2_666 .
C13 N1 Cu2 125.04(18) . 2_666
C17 N1 C13 117.8(2) . .
C17 N1 Cu2 117.12(18) . 2_666
C13 P1 Cu1 116.52(9) . .
C7 P1 Cu1 111.68(10) . .
C7 P1 C13 103.26(13) . .
C1 P1 Cu1 119.71(9) . .
C1 P1 C13 101.04(12) . .
C1 P1 C7 102.45(13) . .
N1 C13 P1 114.49(19) . .
N1 C13 C14 121.9(2) . .
C14 C13 P1 123.5(2) . .
Cu1 Cu2 Cu1 120.716(13) . 2_666
Cl2 Cu2 Cu1 90.56(2) 2_666 .
Cl2 Cu2 Cu1 51.921(18) . .
Cl2 Cu2 Cu1 90.15(2) . 2_666
Cl2 Cu2 Cu1 51.845(18) 2_666 2_666
Cl2 Cu2 Cl2 103.70(2) 2_666 .
Cl2 Cu2 Cu2 51.689(18) . 2_666
Cl2 Cu2 Cu2 52.008(19) 2_666 2_666
Cl2 Cu2 Cl1 102.19(3) 2_666 .
Cl2 Cu2 Cl1 96.01(3) . .
N1 Cu2 Cu1 90.79(7) 2_666 2_666
N1 Cu2 Cu1 147.95(7) 2_666 .
N1 Cu2 Cl2 129.53(7) 2_666 .
N1 Cu2 Cl2 115.94(7) 2_666 2_666
N1 Cu2 Cu2 150.41(7) 2_666 2_666
N1 Cu2 Cl1 104.32(7) 2_666 .
Cu2 Cu2 Cu1 60.211(13) 2_666 2_666
Cu2 Cu2 Cu1 60.506(13) 2_666 .
Cl1 Cu2 Cu1 154.00(2) . 2_666
Cl1 Cu2 Cu1 49.580(18) . .
Cl1 Cu2 Cu2 104.80(2) . 2_666
Cu1 Cl1 Cu2 77.61(2) . .
C18 N2 Cu1 159.5(2) . .
C13 C14 H14 120.4 . .
C15 C14 C13 119.2(3) . .
C15 C14 H14 120.4 . .
C14 C15 H15 120.5 . .
C14 C15 C16 118.9(3) . .
C16 C15 H15 120.5 . .
C15 C16 H16 120.7 . .
C17 C16 C15 118.6(3) . .
C17 C16 H16 120.7 . .
N1 C17 C16 123.5(3) . .
N1 C17 H17 118.3 . .
C16 C17 H17 118.3 . .
C12 C7 P1 116.5(5) . .
C8 C7 P1 118.6(4) . .
C8 C7 C12 122.3(6) . .
C8 C7 C8A 25.9(3) . .
C12A C7 P1 121.5(4) . .
C12A C7 C12 9.8(7) . .
C12A C7 C8 114.5(5) . .
C12A C7 C8A 116.0(5) . .
C8A C7 P1 122.4(3) . .
C8A C7 C12 119.9(6) . .
C11 C12 C7 119.4(11) . .
C11A C12 C7 113.2(9) . .
C11A C12 C11 6.7(10) . .
C12 C11 C10 115.9(12) . .
C12 C11 C12A 9.2(8) . .
C10 C11 C12A 113.1(12) . .
C10A C11 C12 118.0(13) . .
C10A C11 C10 14.7(5) . .
C10A C11 C12A 112.8(13) . .
C11 C10 C9 107.1(9) . .
C11 C10 C11A 0.7(11) . .
C11 C10 C9A 119.9(9) . .
C11A C10 C9 106.7(8) . .
C9A C10 C9 29.5(4) . .
C9A C10 C11A 119.3(8) . .
C8 C9 C10 122.6(7) . .
C8 C9 C8A 25.5(3) . .
C10A C9 C10 16.3(4) . .
C10A C9 C8 121.7(7) . .
C10A C9 C8A 116.0(7) . .
C9A C9 C10 67.0(10) . .
C9A C9 C8 95.9(10) . .
C9A C9 C10A 83.2(10) . .
C9A C9 C8A 70.4(9) . .
C8A C9 C10 109.5(7) . .
C7 C8 C9 117.9(6) . .
C7 C8 C9A 111.1(6) . .
C9 C8 C9A 26.3(4) . .
C8A C8 C7 83.6(10) . .
C8A C8 C9 84.9(10) . .
C8A C8 C9A 58.6(9) . .
C7 C12A C11 129.6(10) . .
C7 C12A C11A 122.4(8) . .
C11A C12A C11 7.3(10) . .
C12 C11A C10 123.3(10) . .
C12 C11A C12A 8.6(7) . .
C12 C11A C10A 125.0(10) . .
C12A C11A C10 121.0(9) . .
C10A C11A C10 16.8(5) . .
C10A C11A C12A 120.0(10) . .
C11 C10A C9 119.1(9) . .
C11 C10A C11A 2.7(12) . .
C11 C10A C9A 120.0(9) . .
C9 C10A C9A 28.6(4) . .
C11A C10A C9 118.8(8) . .
C11A C10A C9A 118.2(8) . .
C10 C9A C8 113.4(6) . .
C9 C9A C10 83.5(10) . .
C9 C9A C8 57.8(9) . .
C9 C9A C10A 68.2(9) . .
C9 C9A C8A 80.5(9) . .
C10A C9A C10 15.4(4) . .
C10A C9A C8 102.1(6) . .
C8A C9A C10 120.4(6) . .
C8A C9A C8 22.7(3) . .
C8A C9A C10A 114.0(5) . .
C7 C8A C9 108.1(5) . .
C8 C8A C7 70.5(9) . .
C8 C8A C9 69.6(9) . .
C8 C8A C9A 98.7(10) . .
C9A C8A C7 120.6(5) . .
C9A C8A C9 29.1(3) . .
C6 C1 P1 121.7(2) . .
C2 C1 P1 118.5(2) . .
C2 C1 C6 119.6(3) . .
C1 C6 H6 119.8 . .
C5 C6 C1 120.3(3) . .
C5 C6 H6 119.8 . .
C6 C5 H5 120.0 . .
C6 C5 C4 120.1(3) . .
C4 C5 H5 120.0 . .
C5 C4 H4 120.1 . .
C3 C4 C5 119.9(3) . .
C3 C4 H4 120.1 . .
C4 C3 H3 119.7 . .
C4 C3 C2 120.5(3) . .
C2 C3 H3 119.7 . .
C1 C2 C3 119.6(3) . .
C1 C2 H2 120.2 . .
C3 C2 H2 120.2 . .
N2 C18 C19 179.2(4) . .
C18 C19 H19A 109.5 . .
C18 C19 H19B 109.5 . .
C18 C19 H19C 109.5 . .
H19A C19 H19B 109.5 . .
H19A C19 H19C 109.5 . .
H19B C19 H19C 109.5 . .

loop_
_geom_bond_atom_site_label_1
_geom_bond_atom_site_label_2
_geom_bond_distance
_geom_bond_site_symmetry_2
Cu1 Cl2 2.4240(7) .
Cu1 P1 2.2077(8) .
Cu1 Cu2 3.0050(5) 2_666
Cu1 Cu2 2.9963(5) .
Cu1 Cl1 2.3355(7) .
Cu1 N2 2.086(3) .
Cl2 Cu2 2.4076(7) .
Cl2 Cu2 2.3971(7) 2_666
N1 C13 1.350(3) .
N1 Cu2 2.002(2) 2_666
N1 C17 1.346(4) .
P1 C13 1.840(3) .
P1 C7 1.831(3) .
P1 C1 1.829(3) .
C13 C14 1.398(4) .
Cu2 Cu1 3.0050(5) 2_666
Cu2 Cl2 2.3970(7) 2_666
Cu2 N1 2.003(2) 2_666
Cu2 Cu2 2.9681(7) 2_666
Cu2 Cl1 2.4438(7) .
N2 C18 1.143(4) .
C14 H14 0.9500 .
C14 C15 1.384(4) .
C15 H15 0.9500 .
C15 C16 1.387(4) .
C16 H16 0.9500 .
C16 C17 1.381(4) .
C17 H17 0.9500 .
C7 C12 1.409(13) .
C7 C8 1.376(8) .
C7 C12A 1.376(10) .
C7 C8A 1.451(6) .
C12 C11 1.41(2) .
C12 C11A 1.490(16) .
C11 C10 1.578(19) .
C11 C12A 1.318(19) .
C11 C10A 1.429(18) .
C10 C9 1.468(12) .
C10 C11A 1.394(14) .
C10 C9A 1.360(10) .
C9 C8 1.391(11) .
C9 C10A 1.412(11) .
C9 C9A 0.728(8) .
C9 C8A 1.477(10) .
C8 C9A 1.635(9) .
C8 C8A 0.639(7) .
C12A C11A 1.387(14) .
C11A C10A 1.255(13) .
C10A C9A 1.510(10) .
C9A C8A 1.411(8) .
C1 C6 1.397(4) .
C1 C2 1.389(4) .
C6 H6 0.9500 .
C6 C5 1.385(4) .
C5 H5 0.9500 .
C5 C4 1.390(4) .
C4 H4 0.9500 .
C4 C3 1.378(4) .
C3 H3 0.9500 .
C3 C2 1.399(4) .
C2 H2 0.9500 .
C18 C19 1.458(4) .
C19 H19A 0.9800 .
C19 H19B 0.9800 .
C19 H19C 0.9800 .
O1S O1S 1.38(3) 2_755

loop_
_geom_torsion_atom_site_label_1
_geom_torsion_atom_site_label_2
_geom_torsion_atom_site_label_3
_geom_torsion_atom_site_label_4
_geom_torsion
_geom_torsion_site_symmetry_1
Cu1 P1 C13 N1 41.0(2) .
Cu1 P1 C13 C14 -142.6(2) .
Cu1 P1 C7 C12 69.3(6) .
Cu1 P1 C7 C8 -93.2(5) .
Cu1 P1 C7 C12A 59.6(5) .
Cu1 P1 C7 C8A -123.1(4) .
Cu1 P1 C1 C6 -171.17(19) .
Cu1 P1 C1 C2 14.1(3) .
N1 C13 C14 C15 0.7(4) .
P1 C13 C14 C15 -175.4(2) .
P1 C7 C12 C11 -169.4(10) .
P1 C7 C12 C11A -172.2(7) .
P1 C7 C8 C9 173.4(6) .
P1 C7 C8 C9A -158.6(4) .
P1 C7 C8 C8A -105.9(9) .
P1 C7 C12A C11 180.0(12) .
P1 C7 C12A C11A 179.3(7) .
P1 C7 C8A C9 149.3(4) .
P1 C7 C8A C8 89.5(9) .
P1 C7 C8A C9A 178.2(4) .
P1 C1 C6 C5 -174.8(2) .
P1 C1 C2 C3 174.2(2) .
C13 N1 C17 C16 0.4(4) .
C13 P1 C7 C12 -56.7(6) .
C13 P1 C7 C8 140.9(5) .
C13 P1 C7 C12A -66.3(5) .
C13 P1 C7 C8A 111.0(4) .
C13 P1 C1 C6 -41.7(3) .
C13 P1 C1 C2 143.5(2) .
C13 C14 C15 C16 -0.6(4) .
Cu2 N1 C13 P1 -6.3(3) 2_666
Cu2 N1 C13 C14 177.2(2) 2_666
Cu2 N1 C17 C16 -177.6(2) 2_666
C14 C15 C16 C17 0.5(4) .
C15 C16 C17 N1 -0.4(4) .
C17 N1 C13 P1 175.85(19) .
C17 N1 C13 C14 -0.6(4) .
C7 P1 C13 N1 163.8(2) .
C7 P1 C13 C14 -19.8(3) .
C7 P1 C1 C6 64.7(3) .
C7 P1 C1 C2 -110.1(2) .
C7 C12 C11 C10 -20.6(19) .
C7 C12 C11 C12A 54(5) .
C7 C12 C11 C10A -4(2) .
C7 C12 C11A C10 -18.9(16) .
C7 C12 C11A C12A 58(5) .
C7 C12 C11A C10A 1.4(17) .
C7 C8 C9A C10 -45.4(8) .
C7 C8 C9A C9 -110.7(11) .
C7 C8 C9A C10A -56.4(7) .
C7 C8 C9A C8A 67.9(10) .
C7 C8 C8A C9 -118.9(5) .
C7 C8 C8A C9A -119.5(5) .
C7 C12A C11A C12 -108(6) .
C7 C12A C11A C10 -0.3(16) .
C7 C12A C11A C10A 19.2(16) .
C12 C7 C8 C9 12.0(11) .
C12 C7 C8 C9A 40.0(9) .
C12 C7 C8 C8A 92.7(11) .
C12 C7 C12A C11 118(5) .
C12 C7 C12A C11A 117(5) .
C12 C7 C8A C9 -43.5(8) .
C12 C7 C8A C8 -103.2(11) .
C12 C7 C8A C9A -14.5(9) .
C12 C11 C10 C9 40.9(16) .
C12 C11 C10 C11A -21(86) .
C12 C11 C10 C9A 11.7(19) .
C12 C11 C12A C7 -111(6) .
C12 C11 C12A C11A -107(11) .
C12 C11 C10A C9 11(2) .
C12 C11 C10A C11A -71(25) .
C12 C11 C10A C9A -22(2) .
C12 C11A C10A C11 105(26) .
C12 C11A C10A C9 5.6(18) .
C12 C11A C10A C9A -27.0(17) .
C11 C12 C11A C10 -177(10) .
C11 C12 C11A C12A -100(11) .
C11 C12 C11A C10A -157(10) .
C11 C10 C9 C8 -39.1(13) .
C11 C10 C9 C10A 52.9(19) .
C11 C10 C9 C9A -121.2(12) .
C11 C10 C9 C8A -63.6(11) .
C11 C10 C11A C12 158(88) .
C11 C10 C11A C12A 148(88) .
C11 C10 C11A C10A 57(87) .
C11 C10 C9A C9 70.8(13) .
C11 C10 C9A C8 20.1(13) .
C11 C10 C9A C10A 65(2) .
C11 C10 C9A C8A -4.2(14) .
C11 C12A C11A C12 76(11) .
C11 C12A C11A C10 -176(10) .
C11 C12A C11A C10A -157(10) .
C11 C10A C9A C10 -90(2) .
C11 C10A C9A C9 96.7(14) .
C11 C10A C9A C8 49.0(12) .
C11 C10A C9A C8A 28.6(13) .
C10 C11 C12A C7 -1(2) .
C10 C11 C12A C11A 3(8) .
C10 C11 C10A C9 97(2) .
C10 C11 C10A C11A 15(26) .
C10 C11 C10A C9A 64(2) .
C10 C9 C8 C7 14.8(12) .
C10 C9 C8 C9A -66.4(11) .
C10 C9 C8 C8A -65.2(13) .
C10 C9 C10A C11 -105(2) .
C10 C9 C10A C11A -102(2) .
C10 C9 C10A C9A -5(2) .
C10 C9 C9A C8 123.0(6) .
C10 C9 C9A C10A 1.7(6) .
C10 C9 C9A C8A 122.4(5) .
C10 C9 C8A C7 65.5(8) .
C10 C9 C8A C8 125.8(12) .
C10 C9 C8A C9A -55.5(9) .
C10 C11A C10A C11 -165(26) .
C10 C11A C10A C9 96(2) .
C10 C11A C10A C9A 63(2) .
C10 C9A C8A C7 5.4(10) .
C10 C9A C8A C9 76.6(11) .
C10 C9A C8A C8 77.8(12) .
C9 C10 C11A C12 40.2(15) .
C9 C10 C11A C12A 30.4(14) .
C9 C10 C11A C10A -61(2) .
C9 C10 C9A C8 -50.7(8) .
C9 C10 C9A C10A -6(2) .
C9 C10 C9A C8A -74.9(10) .
C9 C8 C9A C10 65.2(10) .
C9 C8 C9A C10A 54.2(9) .
C9 C8 C9A C8A 178.6(15) .
C9 C8 C8A C7 118.9(5) .
C9 C8 C8A C9A -0.6(6) .
C9 C10A C9A C10 174(2) .
C9 C10A C9A C8 -47.7(8) .
C9 C10A C9A C8A -68.1(9) .
C9 C9A C8A C7 -71.2(10) .
C9 C9A C8A C8 1.2(12) .
C8 C7 C12 C11 -7.6(15) .
C8 C7 C12 C11A -10.4(12) .
C8 C7 C12A C11 -26.2(15) .
C8 C7 C12A C11A -26.8(11) .
C8 C7 C8A C9 59.7(9) .
C8 C7 C8A C9A 88.7(11) .
C8 C9 C10A C11 -7.2(16) .
C8 C9 C10A C11A -4.2(16) .
C8 C9 C10A C9A 92.7(12) .
C8 C9 C9A C10 -123.0(6) .
C8 C9 C9A C10A -121.3(7) .
C8 C9 C9A C8A -0.6(6) .
C8 C9 C8A C7 -60.2(9) .
C8 C9 C8A C9A 178.7(13) .
C8 C9A C8A C7 -72.4(10) .
C8 C9A C8A C9 -1.2(12) .
C12A C7 C12 C11 -47(4) .
C12A C7 C12 C11A -49(4) .
C12A C7 C8 C9 18.7(10) .
C12A C7 C8 C9A 46.7(8) .
C12A C7 C8 C8A 99.4(10) .
C12A C7 C8A C9 -33.3(7) .
C12A C7 C8A C8 -93.0(10) .
C12A C7 C8A C9A -4.3(8) .
C12A C11 C10 C9 31.3(16) .
C12A C11 C10 C11A -31(87) .
C12A C11 C10 C9A 2.1(19) .
C12A C11 C10A C9 3(2) .
C12A C11 C10A C11A -79(26) .
C12A C11 C10A C9A -30.1(18) .
C12A C11A C10A C11 96(26) .
C12A C11A C10A C9 -2.7(17) .
C12A C11A C10A C9A -35.4(15) .
C11A C12 C11 C10 2(8) .
C11A C12 C11 C12A 76(11) .
C11A C12 C11 C10A 18(8) .
C11A C10 C9 C8 -38.5(13) .
C11A C10 C9 C10A 53.6(18) .
C11A C10 C9 C9A -120.5(11) .
C11A C10 C9 C8A -62.9(10) .
C11A C10 C9A C9 71.2(13) .
C11A C10 C9A C8 20.6(12) .
C11A C10 C9A C10A 65(2) .
C11A C10 C9A C8A -3.7(14) .
C11A C10A C9A C10 -87(2) .
C11A C10A C9A C9 99.0(12) .
C11A C10A C9A C8 51.3(10) .
C11A C10A C9A C8A 30.9(12) .
C10A C11 C10 C9 -61(2) .
C10A C11 C10 C11A -123(88) .
C10A C11 C10 C9A -90(2) .
C10A C11 C12A C7 15(2) .
C10A C11 C12A C11A 19(8) .
C10A C9 C8 C7 -4.5(13) .
C10A C9 C8 C9A -85.6(12) .
C10A C9 C8 C8A -84.4(13) .
C10A C9 C9A C10 -1.7(6) .
C10A C9 C9A C8 121.3(7) .
C10A C9 C9A C8A 120.7(5) .
C10A C9 C8A C7 49.3(9) .
C10A C9 C8A C8 109.6(12) .
C10A C9 C8A C9A -71.7(11) .
C10A C9A C8A C7 -10.3(8) .
C10A C9A C8A C9 60.9(9) .
C10A C9A C8A C8 62.1(11) .
C9A C10 C9 C8 82.0(11) .
C9A C10 C9 C10A 174(2) .
C9A C10 C9 C8A 57.5(8) .
C9A C10 C11A C12 11.0(17) .
C9A C10 C11A C12A 1.2(16) .
C9A C10 C11A C10A -90(2) .
C9A C9 C8 C7 81.2(11) .
C9A C9 C8 C8A 1.2(12) .
C9A C9 C10A C11 -99.9(14) .
C9A C9 C10A C11A -96.9(13) .
C9A C9 C8A C7 121.0(9) .
C9A C9 C8A C8 -178.7(13) .
C9A C8 C8A C7 119.5(5) .
C9A C8 C8A C9 0.6(6) .
C8A C7 C12 C11 22.6(14) .
C8A C7 C12 C11A 19.8(12) .
C8A C7 C8 C9 -80.7(11) .
C8A C7 C8 C9A -52.7(8) .
C8A C7 C12A C11 2.5(15) .
C8A C7 C12A C11A 1.9(11) .
C8A C9 C8 C7 79.9(11) .
C8A C9 C8 C9A -1.2(12) .
C8A C9 C10A C11 -35.7(15) .
C8A C9 C10A C11A -32.7(14) .
C8A C9 C10A C9A 64.3(9) .
C8A C9 C9A C10 -122.4(5) .
C8A C9 C9A C8 0.6(6) .
C8A C9 C9A C10A -120.7(5) .
C8A C8 C9A C10 -113.3(11) .
C8A C8 C9A C9 -178.6(15) .
C8A C8 C9A C10A -124.3(10) .
C1 P1 C13 N1 -90.5(2) .
C1 P1 C13 C14 86.0(3) .
C1 P1 C7 C12 -161.4(6) .
C1 P1 C7 C8 36.2(5) .
C1 P1 C7 C12A -171.0(5) .
C1 P1 C7 C8A 6.3(4) .
C1 C6 C5 C4 0.7(4) .
C6 C1 C2 C3 -0.7(4) .
C6 C5 C4 C3 -0.5(5) .
C5 C4 C3 C2 -0.3(5) .
C4 C3 C2 C1 0.9(5) .
C2 C1 C6 C5 0.0(4) .
